data_2237889
loop_
_publ_author_name
'Chao, Guo-Ping'
'Wu, Xiuli'
'Shi, Hua-Tian'
'Chen, Qun'
'Zhang, Qian-Feng'

_publ_section_title
;
 Tris(diisopropyl dithiophosphato-\k^2^<i>S</i>,<i>S</i>')ruthenium(III)
;
_journal_coeditor_code HY2626
_journal_issue 6
_journal_name_full 'Acta Crystallographica Section E'
_journal_page_first m341
_journal_paper_doi 10.1107/S1600536813014141
_journal_volume 69
_journal_year 2013
_chemical_formula_iupac '[Ru (C6 H14 O2 P S2)3]'
_chemical_formula_moiety 'C18 H42 O6 P3 Ru S6'
_chemical_formula_sum 'C18 H42 O6 P3 Ru S6'
_chemical_formula_weight 740.92
_chemical_name_systematic
;
Tris(diisopropyl dithiophosphato-\k^2^<i>S</i>,<i>S</i>')ruthenium(III)
;
_space_group_IT_number 2
_symmetry_cell_setting triclinic
_symmetry_space_group_name_Hall '-P 1'
_symmetry_space_group_name_H-M 'P -1'
_atom_sites_solution_hydrogens geom
_atom_sites_solution_primary direct
_atom_sites_solution_secondary difmap
_audit_creation_method SHELXL-97
_cell_angle_alpha 81.281(2)
_cell_angle_beta 88.678(2)
_cell_angle_gamma 82.175(2)
_cell_formula_units_Z 2
_cell_length_a 8.9676(8)
_cell_length_b 10.5073(9)
_cell_length_c 19.1085(17)
_cell_measurement_reflns_used 2994
_cell_measurement_temperature 296(2)
_cell_measurement_theta_max 25.69
_cell_measurement_theta_min 2.61
_cell_volume 1763.1(3)
_computing_cell_refinement 'SAINT (Bruker, 2007)'
_computing_data_collection 'APEX2 (Bruker, 2007)'
_computing_data_reduction 'SAINT (Bruker, 2007)'
_computing_molecular_graphics 'SHELXTL (Sheldrick, 2008)'
_computing_publication_material 'SHELXTL (Sheldrick, 2008)'
_computing_structure_refinement 'SHELXL97 (Sheldrick, 2008)'
_computing_structure_solution 'SHELXS97 (Sheldrick, 2008)'
_diffrn_ambient_temperature 296(2)
_diffrn_measured_fraction_theta_full 0.995
_diffrn_measured_fraction_theta_max 0.995
_diffrn_measurement_device_type 'Bruker APEXII CCD'
_diffrn_measurement_method '\f and \w scans'
_diffrn_radiation_monochromator graphite
_diffrn_radiation_source 'fine-focus sealed tube'
_diffrn_radiation_type MoK\a
_diffrn_radiation_wavelength 0.71073
_diffrn_reflns_av_R_equivalents 0.0220
_diffrn_reflns_av_sigmaI/netI 0.0420
_diffrn_reflns_limit_h_max 11
_diffrn_reflns_limit_h_min -11
_diffrn_reflns_limit_k_max 12
_diffrn_reflns_limit_k_min -13
_diffrn_reflns_limit_l_max 17
_diffrn_reflns_limit_l_min -24
_diffrn_reflns_number 11411
_diffrn_reflns_theta_full 27.20
_diffrn_reflns_theta_max 27.20
_diffrn_reflns_theta_min 2.11
_exptl_absorpt_coefficient_mu 0.963
_exptl_absorpt_correction_T_max 0.9098
_exptl_absorpt_correction_T_min 0.8770
_exptl_absorpt_correction_type multi-scan
_exptl_absorpt_process_details '(SADABS; Sheldrick, 1996)'
_exptl_crystal_colour red
_exptl_crystal_density_diffrn 1.396
_exptl_crystal_density_method 'not measured'
_exptl_crystal_description block
_exptl_crystal_F_000 766
_exptl_crystal_size_max 0.14
_exptl_crystal_size_mid 0.11
_exptl_crystal_size_min 0.10
_refine_diff_density_max 0.468
_refine_diff_density_min -0.322
_refine_ls_extinction_method none
_refine_ls_goodness_of_fit_ref 1.022
_refine_ls_hydrogen_treatment constr
_refine_ls_matrix_type full
_refine_ls_number_parameters 319
_refine_ls_number_reflns 7478
_refine_ls_number_restraints 0
_refine_ls_restrained_S_all 1.022
_refine_ls_R_factor_all 0.0450
_refine_ls_R_factor_gt 0.0318
_refine_ls_shift/su_max 0.001
_refine_ls_shift/su_mean 0.000
_refine_ls_structure_factor_coef Fsqd
_refine_ls_weighting_details 'calc w=1/[\s^2^(Fo^2^)+(0.0341P)^2^+0.2818P] where P=(Fo^2^+2Fc^2^)/3'
_refine_ls_weighting_scheme calc
_refine_ls_wR_factor_gt 0.0752
_refine_ls_wR_factor_ref 0.0828
_reflns_number_gt 6083
_reflns_number_total 7478
_reflns_threshold_expression I>2\s(I)
_cod_data_source_file hy2626.cif
_cod_data_source_block I
_cod_database_code 2237889
_cod_database_fobs_code 2237889

loop_
_symmetry_equiv_pos_as_xyz
'x, y, z'
'-x, -y, -z'

loop_
_atom_site_type_symbol
_atom_site_label
_atom_site_fract_x
_atom_site_fract_y
_atom_site_fract_z
_atom_site_U_iso_or_equiv
_atom_site_adp_type
_atom_site_calc_flag
_atom_site_refinement_flags
_atom_site_occupancy
_atom_site_symmetry_multiplicity
Ru Ru1 0.73359(2) 0.556490(18) 0.733889(10) 0.04029(7) Uani d . 1 1
S S1 0.76352(8) 0.32294(7) 0.76690(4) 0.05468(17) Uani d . 1 1
S S2 0.94238(8) 0.50082(7) 0.65811(4) 0.05370(17) Uani d . 1 1
S S3 0.53460(8) 0.54659(6) 0.65399(4) 0.05063(16) Uani d . 1 1
S S4 0.70241(8) 0.77884(6) 0.67808(4) 0.04961(16) Uani d . 1 1
S S5 0.55622(7) 0.59086(7) 0.82845(4) 0.05446(17) Uani d . 1 1
S S6 0.90545(7) 0.59914(7) 0.82065(4) 0.05280(17) Uani d . 1 1
P P1 0.93826(8) 0.31504(7) 0.69980(4) 0.05098(17) Uani d . 1 1
P P2 0.53435(7) 0.73678(6) 0.62205(3) 0.04477(15) Uani d . 1 1
P P3 0.72941(8) 0.61841(7) 0.88599(4) 0.05070(17) Uani d . 1 1
O O1 1.0904(2) 0.2439(2) 0.73416(11) 0.0644(5) Uani d . 1 1
O O2 0.9293(2) 0.2225(2) 0.64323(11) 0.0645(5) Uani d . 1 1
O O3 0.5505(2) 0.7768(2) 0.54005(9) 0.0563(5) Uani d . 1 1
O O4 0.37794(19) 0.82026(18) 0.62947(9) 0.0551(5) Uani d . 1 1
O O5 0.7094(2) 0.74961(19) 0.91720(10) 0.0644(5) Uani d . 1 1
O O6 0.7469(2) 0.5263(2) 0.95902(10) 0.0624(5) Uani d . 1 1
C C1 1.1586(4) 0.2919(3) 0.79194(19) 0.0748(9) Uani d . 1 1
H H1 1.0995 0.3727 0.8019 0.090 Uiso calc R 1 1
C C2 1.3140(5) 0.3157(6) 0.7684(3) 0.151(2) Uani d . 1 1
H H2A 1.3645 0.2406 0.7505 0.226 Uiso calc R 1 1
H H2B 1.3691 0.3321 0.8078 0.226 Uiso calc R 1 1
H H2C 1.3080 0.3896 0.7318 0.226 Uiso calc R 1 1
C C3 1.1601(5) 0.1891(5) 0.8553(2) 0.1150(16) Uani d . 1 1
H H3A 1.0598 0.1685 0.8648 0.172 Uiso calc R 1 1
H H3B 1.1968 0.2201 0.8955 0.172 Uiso calc R 1 1
H H3C 1.2246 0.1126 0.8463 0.172 Uiso calc R 1 1
C C4 0.7981(4) 0.2394(3) 0.5962(2) 0.0735(9) Uani d . 1 1
H H4 0.7245 0.3110 0.6079 0.088 Uiso calc R 1 1
C C5 0.7314(6) 0.1163(5) 0.6098(4) 0.167(3) Uani d . 1 1
H H5A 0.8043 0.0460 0.5992 0.251 Uiso calc R 1 1
H H5B 0.6445 0.1231 0.5804 0.251 Uiso calc R 1 1
H H5C 0.7024 0.1001 0.6587 0.251 Uiso calc R 1 1
C C6 0.8515(5) 0.2709(6) 0.5218(2) 0.149(2) Uani d . 1 1
H H6A 0.9104 0.3414 0.5185 0.224 Uiso calc R 1 1
H H6B 0.7664 0.2956 0.4908 0.224 Uiso calc R 1 1
H H6C 0.9121 0.1960 0.5082 0.224 Uiso calc R 1 1
C C7 0.6915(3) 0.7423(3) 0.50207(15) 0.0623(8) Uani d . 1 1
H H7 0.7729 0.7080 0.5359 0.075 Uiso calc R 1 1
C C8 0.6647(6) 0.6420(5) 0.4587(3) 0.1266(18) Uani d . 1 1
H H8A 0.6194 0.5746 0.4875 0.190 Uiso calc R 1 1
H H8B 0.7588 0.6057 0.4402 0.190 Uiso calc R 1 1
H H8C 0.5987 0.6809 0.4202 0.190 Uiso calc R 1 1
C C9 0.7253(5) 0.8642(4) 0.4591(3) 0.1215(17) Uani d . 1 1
H H9A 0.6431 0.8988 0.4274 0.182 Uiso calc R 1 1
H H9B 0.8155 0.8469 0.4322 0.182 Uiso calc R 1 1
H H9C 0.7391 0.9261 0.4897 0.182 Uiso calc R 1 1
C C10 0.2862(4) 0.8074(3) 0.69364(16) 0.0675(8) Uani d . 1 1
H H10 0.3235 0.7271 0.7249 0.081 Uiso calc R 1 1
C C11 0.1293(5) 0.8026(6) 0.6708(3) 0.141(2) Uani d . 1 1
H H11A 0.0966 0.8784 0.6373 0.212 Uiso calc R 1 1
H H11B 0.0637 0.8000 0.7113 0.212 Uiso calc R 1 1
H H11C 0.1267 0.7262 0.6492 0.212 Uiso calc R 1 1
C C12 0.2940(5) 0.9204(5) 0.7298(3) 0.1266(18) Uani d . 1 1
H H12A 0.3974 0.9317 0.7349 0.190 Uiso calc R 1 1
H H12B 0.2481 0.9063 0.7757 0.190 Uiso calc R 1 1
H H12C 0.2417 0.9968 0.7023 0.190 Uiso calc R 1 1
C C13 0.6915(4) 0.8748(3) 0.87079(19) 0.0766(9) Uani d . 1 1
H H13 0.6763 0.8600 0.8222 0.092 Uiso calc R 1 1
C C14 0.8314(6) 0.9343(5) 0.8733(3) 0.148(2) Uani d . 1 1
H H14A 0.8432 0.9553 0.9199 0.222 Uiso calc R 1 1
H H14B 0.8255 1.0120 0.8393 0.222 Uiso calc R 1 1
H H14C 0.9160 0.8741 0.8625 0.222 Uiso calc R 1 1
C C15 0.5537(5) 0.9537(5) 0.8945(3) 0.1347(19) Uani d . 1 1
H H15A 0.4684 0.9083 0.8921 0.202 Uiso calc R 1 1
H H15B 0.5371 1.0360 0.8642 0.202 Uiso calc R 1 1
H H15C 0.5668 0.9676 0.9423 0.202 Uiso calc R 1 1
C C16 0.7732(4) 0.3847(3) 0.96155(16) 0.0659(8) Uani d . 1 1
H H16 0.7969 0.3654 0.9136 0.079 Uiso calc R 1 1
C C17 0.6338(5) 0.3299(5) 0.9858(3) 0.1299(18) Uani d . 1 1
H H17A 0.6092 0.3480 1.0328 0.195 Uiso calc R 1 1
H H17B 0.6492 0.2376 0.9861 0.195 Uiso calc R 1 1
H H17C 0.5527 0.3685 0.9544 0.195 Uiso calc R 1 1
C C18 0.9062(5) 0.3339(5) 1.0075(3) 0.138(2) Uani d . 1 1
H H18A 0.9910 0.3754 0.9893 0.207 Uiso calc R 1 1
H H18B 0.9292 0.2417 1.0081 0.207 Uiso calc R 1 1
H H18C 0.8843 0.3516 1.0547 0.207 Uiso calc R 1 1

loop_
_atom_site_aniso_label
_atom_site_aniso_U_11
_atom_site_aniso_U_22
_atom_site_aniso_U_33
_atom_site_aniso_U_12
_atom_site_aniso_U_13
_atom_site_aniso_U_23
Ru1 0.04333(12) 0.03643(11) 0.04021(12) -0.00469(8) 0.00048(8) -0.00357(8)
S1 0.0558(4) 0.0391(4) 0.0658(4) -0.0044(3) 0.0055(3) 0.0006(3)
S2 0.0540(4) 0.0504(4) 0.0555(4) -0.0055(3) 0.0117(3) -0.0071(3)
S3 0.0542(4) 0.0429(4) 0.0563(4) -0.0088(3) -0.0084(3) -0.0091(3)
S4 0.0585(4) 0.0386(3) 0.0517(4) -0.0116(3) -0.0064(3) -0.0013(3)
S5 0.0491(4) 0.0671(5) 0.0463(4) -0.0058(3) 0.0055(3) -0.0083(3)
S6 0.0497(4) 0.0619(4) 0.0478(4) -0.0078(3) -0.0042(3) -0.0107(3)
P1 0.0486(4) 0.0443(4) 0.0592(4) 0.0025(3) -0.0037(3) -0.0123(3)
P2 0.0481(4) 0.0438(4) 0.0402(3) -0.0021(3) -0.0014(3) -0.0030(3)
P3 0.0603(4) 0.0498(4) 0.0400(4) -0.0007(3) -0.0017(3) -0.0061(3)
O1 0.0550(11) 0.0601(13) 0.0764(14) 0.0102(9) -0.0149(10) -0.0183(10)
O2 0.0603(11) 0.0594(13) 0.0755(14) 0.0092(9) -0.0128(10) -0.0292(10)
O3 0.0535(10) 0.0707(13) 0.0399(10) 0.0003(9) 0.0003(8) -0.0008(8)
O4 0.0541(10) 0.0539(11) 0.0507(10) 0.0060(8) 0.0039(8) 0.0005(8)
O5 0.0869(14) 0.0532(12) 0.0512(11) 0.0021(10) -0.0025(10) -0.0116(9)
O6 0.0852(14) 0.0580(12) 0.0409(10) -0.0009(10) -0.0023(9) -0.0052(8)
C1 0.069(2) 0.068(2) 0.087(2) 0.0054(16) -0.0263(18) -0.0192(18)
C2 0.122(4) 0.197(6) 0.139(5) -0.095(4) -0.040(3) 0.029(4)
C3 0.108(3) 0.148(5) 0.082(3) -0.012(3) -0.015(2) 0.002(3)
C4 0.0653(19) 0.062(2) 0.095(3) 0.0054(15) -0.0227(18) -0.0271(18)
C5 0.167(5) 0.085(3) 0.257(7) -0.045(3) -0.107(5) -0.007(4)
C6 0.118(4) 0.250(8) 0.081(3) -0.007(4) -0.022(3) -0.041(4)
C7 0.0580(16) 0.077(2) 0.0490(16) 0.0018(15) 0.0072(13) -0.0101(14)
C8 0.140(4) 0.133(4) 0.124(4) -0.028(3) 0.050(3) -0.075(3)
C9 0.122(3) 0.104(4) 0.126(4) -0.015(3) 0.063(3) 0.009(3)
C10 0.076(2) 0.0612(19) 0.0558(17) 0.0121(16) 0.0166(15) 0.0008(14)
C11 0.100(3) 0.206(6) 0.143(5) -0.072(4) 0.053(3) -0.068(4)
C12 0.131(4) 0.146(5) 0.114(4) -0.004(3) 0.020(3) -0.072(3)
C13 0.103(3) 0.0522(19) 0.071(2) 0.0045(18) -0.0121(19) -0.0085(15)
C14 0.132(4) 0.073(3) 0.232(7) -0.026(3) -0.018(4) 0.013(4)
C15 0.142(4) 0.085(3) 0.163(5) 0.037(3) 0.005(4) -0.021(3)
C16 0.083(2) 0.0575(19) 0.0513(17) 0.0013(16) 0.0020(15) 0.0002(13)
C17 0.126(4) 0.092(3) 0.163(5) -0.028(3) 0.040(3) 0.012(3)
C18 0.164(4) 0.082(3) 0.155(5) 0.013(3) -0.083(4) 0.007(3)

loop_
_atom_type_symbol
_atom_type_description
_atom_type_scat_dispersion_real
_atom_type_scat_dispersion_imag
_atom_type_scat_source
C C 0.0033 0.0016 'International Tables Vol C Tables 4.2.6.8 and 6.1.1.4'
H H 0.0000 0.0000 'International Tables Vol C Tables 4.2.6.8 and 6.1.1.4'
O O 0.0106 0.0060 'International Tables Vol C Tables 4.2.6.8 and 6.1.1.4'
P P 0.1023 0.0942 'International Tables Vol C Tables 4.2.6.8 and 6.1.1.4'
S S 0.1246 0.1234 'International Tables Vol C Tables 4.2.6.8 and 6.1.1.4'
Ru Ru -1.2594 0.8363 'International Tables Vol C Tables 4.2.6.8 and 6.1.1.4'

loop_
_geom_angle_atom_site_label_1
_geom_angle_atom_site_label_2
_geom_angle_atom_site_label_3
_geom_angle
S3 Ru1 S4 81.50(2)
S3 Ru1 S2 98.00(3)
S4 Ru1 S2 91.82(2)
S3 Ru1 S5 91.52(3)
S4 Ru1 S5 95.44(3)
S2 Ru1 S5 168.80(3)
S3 Ru1 S1 90.71(3)
S4 Ru1 S1 168.84(3)
S2 Ru1 S1 81.31(2)
S5 Ru1 S1 92.73(3)
S3 Ru1 S6 169.79(2)
S4 Ru1 S6 92.10(2)
S2 Ru1 S6 90.11(3)
S5 Ru1 S6 81.12(3)
S1 Ru1 S6 96.67(3)
P1 S1 Ru1 87.31(3)
P1 S2 Ru1 87.83(3)
P2 S3 Ru1 87.78(3)
P2 S4 Ru1 87.67(3)
P3 S5 Ru1 87.61(3)
P3 S6 Ru1 87.56(3)
O2 P1 O1 96.41(11)
O2 P1 S2 113.86(9)
O1 P1 S2 114.71(9)
O2 P1 S1 114.42(9)
O1 P1 S1 114.49(9)
S2 P1 S1 103.50(4)
O4 P2 O3 96.25(10)
O4 P2 S3 113.93(8)
O3 P2 S3 114.89(9)
O4 P2 S4 115.64(8)
O3 P2 S4 113.79(8)
S3 P2 S4 102.97(4)
O5 P3 O6 96.44(11)
O5 P3 S6 113.64(9)
O6 P3 S6 114.96(9)
O5 P3 S5 115.12(9)
O6 P3 S5 113.51(9)
S6 P3 S5 103.70(4)
C1 O1 P1 121.08(19)
C4 O2 P1 120.73(18)
C7 O3 P2 122.02(16)
C10 O4 P2 123.28(17)
C13 O5 P3 121.11(19)
C16 O6 P3 120.41(17)
O1 C1 C3 107.1(3)
O1 C1 C2 106.9(3)
C3 C1 C2 112.1(3)
O1 C1 H1 110.2
C3 C1 H1 110.2
C2 C1 H1 110.2
C1 C2 H2A 109.5
C1 C2 H2B 109.5
H2A C2 H2B 109.5
C1 C2 H2C 109.5
H2A C2 H2C 109.5
H2B C2 H2C 109.5
C1 C3 H3A 109.5
C1 C3 H3B 109.5
H3A C3 H3B 109.5
C1 C3 H3C 109.5
H3A C3 H3C 109.5
H3B C3 H3C 109.5
O2 C4 C5 106.5(3)
O2 C4 C6 107.9(3)
C5 C4 C6 113.4(4)
O2 C4 H4 109.6
C5 C4 H4 109.6
C6 C4 H4 109.6
C4 C5 H5A 109.5
C4 C5 H5B 109.5
H5A C5 H5B 109.5
C4 C5 H5C 109.5
H5A C5 H5C 109.5
H5B C5 H5C 109.5
C4 C6 H6A 109.5
C4 C6 H6B 109.5
H6A C6 H6B 109.5
C4 C6 H6C 109.5
H6A C6 H6C 109.5
H6B C6 H6C 109.5
O3 C7 C9 105.9(3)
O3 C7 C8 107.4(3)
C9 C7 C8 113.0(4)
O3 C7 H7 110.1
C9 C7 H7 110.1
C8 C7 H7 110.1
C7 C8 H8A 109.5
C7 C8 H8B 109.5
H8A C8 H8B 109.5
C7 C8 H8C 109.5
H8A C8 H8C 109.5
H8B C8 H8C 109.5
C7 C9 H9A 109.5
C7 C9 H9B 109.5
H9A C9 H9B 109.5
C7 C9 H9C 109.5
H9A C9 H9C 109.5
H9B C9 H9C 109.5
O4 C10 C12 108.7(3)
O4 C10 C11 106.8(3)
C12 C10 C11 111.2(4)
O4 C10 H10 110.0
C12 C10 H10 110.0
C11 C10 H10 110.0
C10 C11 H11A 109.5
C10 C11 H11B 109.5
H11A C11 H11B 109.5
C10 C11 H11C 109.5
H11A C11 H11C 109.5
H11B C11 H11C 109.5
C10 C12 H12A 109.5
C10 C12 H12B 109.5
H12A C12 H12B 109.5
C10 C12 H12C 109.5
H12A C12 H12C 109.5
H12B C12 H12C 109.5
O5 C13 C14 108.5(3)
O5 C13 C15 107.3(3)
C14 C13 C15 114.4(4)
O5 C13 H13 108.8
C14 C13 H13 108.8
C15 C13 H13 108.8
C13 C14 H14A 109.5
C13 C14 H14B 109.5
H14A C14 H14B 109.5
C13 C14 H14C 109.5
H14A C14 H14C 109.5
H14B C14 H14C 109.5
C13 C15 H15A 109.5
C13 C15 H15B 109.5
H15A C15 H15B 109.5
C13 C15 H15C 109.5
H15A C15 H15C 109.5
H15B C15 H15C 109.5
O6 C16 C17 109.1(3)
O6 C16 C18 107.7(3)
C17 C16 C18 114.2(3)
O6 C16 H16 108.6
C17 C16 H16 108.6
C18 C16 H16 108.6
C16 C17 H17A 109.5
C16 C17 H17B 109.5
H17A C17 H17B 109.5
C16 C17 H17C 109.5
H17A C17 H17C 109.5
H17B C17 H17C 109.5
C16 C18 H18A 109.5
C16 C18 H18B 109.5
H18A C18 H18B 109.5
C16 C18 H18C 109.5
H18A C18 H18C 109.5
H18B C18 H18C 109.5

loop_
_geom_bond_atom_site_label_1
_geom_bond_atom_site_label_2
_geom_bond_distance
_geom_bond_publ_flag
Ru1 S1 2.4189(7) y
Ru1 S2 2.4037(7) y
Ru1 S3 2.3981(7) y
Ru1 S4 2.3988(7) y
Ru1 S5 2.4155(7) y
Ru1 S6 2.4199(7) y
S1 P1 2.0027(10) ?
S2 P1 1.9983(10) ?
S3 P2 1.9988(9) ?
S4 P2 2.0030(9) ?
S5 P3 2.0007(10) ?
S6 P3 1.9976(10) ?
P1 O2 1.570(2) ?
P1 O1 1.5706(19) ?
P2 O4 1.5653(18) ?
P2 O3 1.5681(18) ?
P3 O5 1.570(2) ?
P3 O6 1.5709(19) ?
O1 C1 1.459(4) ?
O2 C4 1.472(4) ?
O3 C7 1.473(3) ?
O4 C10 1.460(3) ?
O5 C13 1.462(4) ?
O6 C16 1.468(4) ?
C1 C3 1.494(5) ?
C1 C2 1.496(5) ?
C1 H1 0.9800 ?
C2 H2A 0.9600 ?
C2 H2B 0.9600 ?
C2 H2C 0.9600 ?
C3 H3A 0.9600 ?
C3 H3B 0.9600 ?
C3 H3C 0.9600 ?
C4 C5 1.483(5) ?
C4 C6 1.494(5) ?
C4 H4 0.9800 ?
C5 H5A 0.9600 ?
C5 H5B 0.9600 ?
C5 H5C 0.9600 ?
C6 H6A 0.9600 ?
C6 H6B 0.9600 ?
C6 H6C 0.9600 ?
C7 C9 1.477(5) ?
C7 C8 1.483(5) ?
C7 H7 0.9800 ?
C8 H8A 0.9600 ?
C8 H8B 0.9600 ?
C8 H8C 0.9600 ?
C9 H9A 0.9600 ?
C9 H9B 0.9600 ?
C9 H9C 0.9600 ?
C10 C12 1.471(5) ?
C10 C11 1.493(5) ?
C10 H10 0.9800 ?
C11 H11A 0.9600 ?
C11 H11B 0.9600 ?
C11 H11C 0.9600 ?
C12 H12A 0.9600 ?
C12 H12B 0.9600 ?
C12 H12C 0.9600 ?
C13 C14 1.480(5) ?
C13 C15 1.493(5) ?
C13 H13 0.9800 ?
C14 H14A 0.9600 ?
C14 H14B 0.9600 ?
C14 H14C 0.9600 ?
C15 H15A 0.9600 ?
C15 H15B 0.9600 ?
C15 H15C 0.9600 ?
C16 C17 1.483(5) ?
C16 C18 1.487(5) ?
C16 H16 0.9800 ?
C17 H17A 0.9600 ?
C17 H17B 0.9600 ?
C17 H17C 0.9600 ?
C18 H18A 0.9600 ?
C18 H18B 0.9600 ?
C18 H18C 0.9600 ?
